data_1575369
loop_
_publ_author_name
'Liu, Zhili'
'Ning, Lichao'
'Yang, Bingqian'
'Wang, Kaixuan'
'Lin, Lili'
'Feng, Xiaoming'

_publ_section_title
;
 Unveiling the migration reactivity of bicyclic diaziridines:
 enantioselective synthesis of chiral pyrazolines.
;
_journal_issue 36
_journal_name_full 'Chemical science'
_journal_page_first 16584
_journal_page_last 16589
_journal_paper_doi 10.1039/d5sc04846j
_journal_volume 16
_journal_year 2025
_chemical_absolute_configuration ad
_chemical_formula_moiety 'C33 H29 Cl N2 O2'
_chemical_formula_sum 'C33 H29 Cl N2 O2'
_chemical_formula_weight 521.03
_space_group_crystal_system trigonal
_space_group_IT_number 144
_space_group_name_Hall 'P 31'
_space_group_name_H-M_alt 'P 31'
_atom_sites_solution_hydrogens geom
_atom_sites_solution_primary dual
_audit_creation_method SHELXL-2019/1
_audit_update_record
;
2024-02-08 deposited with the CCDC.	2025-08-11 downloaded from the CCDC.
;
_cell_angle_alpha 90
_cell_angle_beta 90
_cell_angle_gamma 120
_cell_formula_units_Z 3
_cell_length_a 9.12930(10)
_cell_length_b 9.12930(10)
_cell_length_c 29.9464(8)
_cell_measurement_reflns_used 9950
_cell_measurement_temperature 173(2)
_cell_measurement_theta_max 68.25
_cell_measurement_theta_min 2.95
_cell_volume 2161.47(7)
_computing_cell_refinement 'Bruker SAINT'
_computing_data_collection 'Bruker APEX3'
_computing_data_reduction 'Bruker SAINT'
_computing_molecular_graphics 'Bruker SHELXTL'
_computing_publication_material 'Bruker SHELXTL'
_computing_structure_refinement 'SHELXL-2019/1 (Sheldrick, 2019)'
_computing_structure_solution 'SHELXT (Sheldrick 2008)'
_diffrn_ambient_temperature 173(2)
_diffrn_measured_fraction_theta_full 0.995
_diffrn_measured_fraction_theta_max 0.994
_diffrn_measurement_device_type 'Bruker D8 Venture Photon II'
_diffrn_measurement_method '\f and \w scans'
_diffrn_radiation_type CuK\a
_diffrn_radiation_wavelength 1.54178
_diffrn_reflns_av_R_equivalents 0.0287
_diffrn_reflns_av_unetI/netI 0.0339
_diffrn_reflns_Laue_measured_fraction_full 0.995
_diffrn_reflns_Laue_measured_fraction_max 0.994
_diffrn_reflns_limit_h_max 10
_diffrn_reflns_limit_h_min -10
_diffrn_reflns_limit_k_max 10
_diffrn_reflns_limit_k_min -10
_diffrn_reflns_limit_l_max 32
_diffrn_reflns_limit_l_min -35
_diffrn_reflns_number 18181
_diffrn_reflns_point_group_measured_fraction_full 0.939
_diffrn_reflns_point_group_measured_fraction_max 0.937
_diffrn_reflns_theta_full 67.679
_diffrn_reflns_theta_max 68.246
_diffrn_reflns_theta_min 4.429
_exptl_absorpt_coefficient_mu 1.413
_exptl_absorpt_correction_T_max 0.7561
_exptl_absorpt_correction_T_min 0.6076
_exptl_absorpt_correction_type numerical
_exptl_absorpt_process_details 'SADABS (Krause et al., 2015)'
_exptl_crystal_colour colourless
_exptl_crystal_density_diffrn 1.201
_exptl_crystal_description rod
_exptl_crystal_F_000 822
_exptl_crystal_recrystallization_method 'Re-crystallisation from solvent: iPrOH, Hexane'
_exptl_crystal_size_max 0.534
_exptl_crystal_size_mid 0.258
_exptl_crystal_size_min 0.252
_refine_diff_density_max 0.199
_refine_diff_density_min -0.138
_refine_diff_density_rms 0.032
_refine_ls_abs_structure_details
; 
 Flack x determined using 2179 quotients [(I+)-(I-)]/[(I+)+(I-)] 
 (Parsons, Flack and Wagner, Acta Cryst. B69 (2013) 249-259). 
;
_refine_ls_abs_structure_Flack 0.060(4)
_refine_ls_extinction_method none
_refine_ls_goodness_of_fit_ref 1.044
_refine_ls_hydrogen_treatment constr
_refine_ls_matrix_type full
_refine_ls_number_parameters 343
_refine_ls_number_reflns 4900
_refine_ls_number_restraints 1
_refine_ls_restrained_S_all 1.044
_refine_ls_R_factor_all 0.0275
_refine_ls_R_factor_gt 0.0269
_refine_ls_shift/su_max 0.000
_refine_ls_shift/su_mean 0.000
_refine_ls_structure_factor_coef Fsqd
_refine_ls_weighting_details 'w=1/[\s^2^(Fo^2^)+(0.0365P)^2^+0.1488P] where P=(Fo^2^+2Fc^2^)/3'
_refine_ls_weighting_scheme calc
_refine_ls_wR_factor_gt 0.0676
_refine_ls_wR_factor_ref 0.0680
_reflns_Friedel_coverage 0.885
_reflns_Friedel_fraction_full 0.883
_reflns_Friedel_fraction_max 0.880
_reflns_number_gt 4818
_reflns_number_total 4900
_reflns_threshold_expression 'I > 2\s(I)'
_cod_data_source_file d5sc04846j2.cif
_cod_data_source_block lxb026
_cod_depositor_comments 'Adding full bibliography for 1575369.cif.'
_cod_database_code 1575369
_shelx_shelxl_version_number 2019/1
_shelx_space_group_comment
; 
The symmetry employed for this shelxl refinement is uniquely defined 
by the following loop, which should always be used as a source of 
symmetry information in preference to the above space-group names. 
They are only intended as comments. 
;
_shelx_estimated_absorpt_t_min 0.519
_shelx_estimated_absorpt_t_max 0.717

loop_
_space_group_symop_operation_xyz
'x, y, z'
'-y, x-y, z+1/3'
'-x+y, -x, z+2/3'

loop_
_atom_site_label
_atom_site_type_symbol
_atom_site_fract_x
_atom_site_fract_y
_atom_site_fract_z
_atom_site_U_iso_or_equiv
_atom_site_adp_type
_atom_site_occupancy
_atom_site_site_symmetry_order
_atom_site_calc_flag
_atom_site_refinement_flags_posn
_atom_site_refinement_flags_adp
_atom_site_refinement_flags_occupancy
_atom_site_disorder_assembly
_atom_site_disorder_group
Cl Cl 0.32638(7) 0.50248(7) 0.71115(2) 0.04594(14) Uani 1 1 d . . . . .
O1 O 0.2247(2) 0.0831(2) 0.40873(6) 0.0536(4) Uani 1 1 d . . . . .
O2 O 0.5797(2) 0.4090(3) 0.44837(6) 0.0557(5) Uani 1 1 d . . . . .
N1 N 0.3354(2) 0.6426(2) 0.48794(5) 0.0327(3) Uani 1 1 d . . . . .
N2 N 0.1622(2) 0.5914(2) 0.49070(5) 0.0357(4) Uani 1 1 d . . . . .
C1 C 0.3809(3) 0.5266(2) 0.50987(6) 0.0321(4) Uani 1 1 d . . . . .
H1 H 0.503210 0.570102 0.503242 0.039 Uiso 1 1 calc R U . . .
C2 C 0.2825(3) 0.3500(3) 0.48888(6) 0.0359(4) Uani 1 1 d . . . . .
H2A H 0.161759 0.298005 0.497252 0.043 Uiso 1 1 calc R U . . .
H2B H 0.325760 0.278117 0.501139 0.043 Uiso 1 1 calc R U . . .
C3 C 0.2971(3) 0.3539(3) 0.43764(6) 0.0324(4) Uani 1 1 d . . . . .
H3 H 0.266475 0.437464 0.425774 0.039 Uiso 1 1 calc R U . . .
C11 C 0.4315(3) 0.8210(3) 0.50159(7) 0.0353(4) Uani 1 1 d . . . . .
H11A H 0.540719 0.882078 0.485531 0.042 Uiso 1 1 calc R U . . .
H11B H 0.452932 0.831968 0.534158 0.042 Uiso 1 1 calc R U . . .
C12 C 0.3132(3) 0.8856(3) 0.48817(7) 0.0391(4) Uani 1 1 d . . . . .
H12A H 0.317674 0.970110 0.509670 0.047 Uiso 1 1 calc R U . . .
H12B H 0.338510 0.934945 0.457790 0.047 Uiso 1 1 calc R U . . .
C13 C 0.1467(3) 0.7241(3) 0.48990(6) 0.0362(4) Uani 1 1 d . . . . .
C14 C -0.0222(3) 0.7124(3) 0.48802(8) 0.0452(5) Uani 1 1 d . . . . .
H14A H -0.111740 0.591843 0.488488 0.054 Uiso 1 1 calc R U . . .
H14B H -0.032218 0.761952 0.459564 0.054 Uiso 1 1 calc R U . . .
C15 C -0.0496(3) 0.8037(3) 0.52672(7) 0.0414(5) Uani 1 1 d . . . . .
C16 C -0.0130(4) 0.7794(5) 0.56990(9) 0.0637(7) Uani 1 1 d . . . . .
H16 H 0.028054 0.703808 0.575466 0.076 Uiso 1 1 calc R U . . .
C17 C -0.0356(4) 0.8646(6) 0.60527(10) 0.0805(11) Uani 1 1 d . . . . .
H17 H -0.009454 0.847126 0.634801 0.097 Uiso 1 1 calc R U . . .
C18 C -0.0955(4) 0.9740(5) 0.59790(12) 0.0759(10) Uani 1 1 d . . . . .
H18 H -0.109497 1.033313 0.622073 0.091 Uiso 1 1 calc R U . . .
C19 C -0.1349(4) 0.9965(3) 0.55499(12) 0.0636(8) Uani 1 1 d . . . . .
H19 H -0.178374 1.070172 0.549646 0.076 Uiso 1 1 calc R U . . .
C20 C -0.1120(3) 0.9127(3) 0.51964(9) 0.0479(5) Uani 1 1 d . . . . .
H20 H -0.139057 0.930014 0.490198 0.057 Uiso 1 1 calc R U . . .
C21 C 0.3632(3) 0.5178(2) 0.56051(6) 0.0320(4) Uani 1 1 d . . . . .
C22 C 0.5061(3) 0.5701(2) 0.58689(6) 0.0318(4) Uani 1 1 d . . . . .
H22A H 0.612830 0.609607 0.572953 0.038 Uiso 1 1 calc R U . . .
C23 C 0.4962(3) 0.5658(2) 0.63320(6) 0.0344(4) Uani 1 1 d . . . . .
H23 H 0.594897 0.601410 0.650812 0.041 Uiso 1 1 calc R U . . .
C24 C 0.3407(3) 0.5088(2) 0.65327(7) 0.0342(4) Uani 1 1 d . . . . .
C25 C 0.1959(3) 0.4559(3) 0.62786(7) 0.0405(5) Uani 1 1 d . . . . .
H25 H 0.089455 0.416720 0.641935 0.049 Uiso 1 1 calc R U . . .
C26 C 0.2081(3) 0.4606(3) 0.58171(7) 0.0408(5) Uani 1 1 d . . . . .
H26 H 0.109050 0.424257 0.564224 0.049 Uiso 1 1 calc R U . . .
C31 C 0.1744(3) 0.1801(3) 0.41830(7) 0.0370(4) Uani 1 1 d . . . . .
C32 C -0.0072(3) 0.1309(3) 0.41160(6) 0.0352(4) Uani 1 1 d . . . . .
C33 C -0.1161(3) -0.0259(3) 0.39250(7) 0.0443(5) Uani 1 1 d . . . . .
H33 H -0.074491 -0.098652 0.384039 0.053 Uiso 1 1 calc R U . . .
C34 C -0.2847(3) -0.0760(3) 0.38582(8) 0.0526(6) Uani 1 1 d . . . . .
H34 H -0.358463 -0.183263 0.372895 0.063 Uiso 1 1 calc R U . . .
C35 C -0.3464(3) 0.0293(3) 0.39787(9) 0.0536(6) Uani 1 1 d . . . . .
H35 H -0.461653 -0.004478 0.392579 0.064 Uiso 1 1 calc R U . . .
C36 C -0.2398(3) 0.1843(3) 0.41771(9) 0.0493(5) Uani 1 1 d . . . . .
H36 H -0.282443 0.255682 0.426657 0.059 Uiso 1 1 calc R U . . .
C37 C -0.0705(3) 0.2348(3) 0.42447(7) 0.0399(4) Uani 1 1 d . . . . .
H37 H 0.002509 0.341151 0.437968 0.048 Uiso 1 1 calc R U . . .
C41 C 0.4760(3) 0.4061(3) 0.42220(7) 0.0375(4) Uani 1 1 d . . . . .
C42 C 0.5226(3) 0.4587(3) 0.37485(7) 0.0360(4) Uani 1 1 d . . . . .
C43 C 0.4050(3) 0.4488(3) 0.34354(7) 0.0392(4) Uani 1 1 d . . . . .
H43 H 0.290083 0.403775 0.352029 0.047 Uiso 1 1 calc R U . . .
C44 C 0.4543(3) 0.5039(4) 0.30015(8) 0.0519(6) Uani 1 1 d . . . . .
H44 H 0.373003 0.494565 0.278818 0.062 Uiso 1 1 calc R U . . .
C45 C 0.6214(4) 0.5724(4) 0.28795(9) 0.0582(7) Uani 1 1 d . . . . .
H45 H 0.655526 0.610853 0.258237 0.070 Uiso 1 1 calc R U . . .
C46 C 0.7400(4) 0.5854(4) 0.31906(11) 0.0600(7) Uani 1 1 d . . . . .
H46 H 0.855551 0.634559 0.310711 0.072 Uiso 1 1 calc R U . . .
C47 C 0.6912(3) 0.5274(3) 0.36182(9) 0.0489(5) Uani 1 1 d . . . . .
H47 H 0.772594 0.534061 0.382710 0.059 Uiso 1 1 calc R U . . .

loop_
_atom_site_aniso_label
_atom_site_aniso_U_11
_atom_site_aniso_U_22
_atom_site_aniso_U_33
_atom_site_aniso_U_23
_atom_site_aniso_U_13
_atom_site_aniso_U_12
Cl 0.0569(3) 0.0541(3) 0.0225(2) 0.00286(19) 0.00422(19) 0.0246(3)
O1 0.0713(11) 0.0500(10) 0.0573(10) -0.0126(7) -0.0135(8) 0.0437(9)
O2 0.0584(10) 0.0970(14) 0.0374(9) -0.0133(8) -0.0142(7) 0.0580(11)
N1 0.0392(9) 0.0362(8) 0.0254(8) -0.0015(6) -0.0022(6) 0.0208(7)
N2 0.0401(9) 0.0427(9) 0.0260(8) -0.0051(6) -0.0056(6) 0.0220(8)
C1 0.0396(10) 0.0390(10) 0.0231(9) -0.0008(7) -0.0014(7) 0.0235(8)
C2 0.0496(11) 0.0386(10) 0.0249(9) -0.0008(7) -0.0020(7) 0.0261(9)
C3 0.0420(11) 0.0389(10) 0.0247(9) -0.0032(7) -0.0044(7) 0.0265(9)
C11 0.0395(10) 0.0347(10) 0.0310(10) 0.0004(7) -0.0005(7) 0.0180(8)
C12 0.0507(12) 0.0410(11) 0.0313(10) 0.0000(8) -0.0008(8) 0.0272(10)
C13 0.0456(11) 0.0458(11) 0.0240(9) -0.0046(7) -0.0050(7) 0.0279(9)
C14 0.0478(12) 0.0614(14) 0.0358(11) -0.0095(9) -0.0101(9) 0.0343(11)
C15 0.0335(10) 0.0536(12) 0.0365(11) -0.0049(9) -0.0031(8) 0.0212(10)
C16 0.0624(16) 0.110(2) 0.0380(14) -0.0083(13) -0.0090(11) 0.0576(17)
C17 0.0601(17) 0.143(3) 0.0387(15) -0.0251(17) -0.0094(11) 0.051(2)
C18 0.0452(14) 0.087(2) 0.075(2) -0.0420(17) 0.0072(13) 0.0185(15)
C19 0.0545(15) 0.0485(15) 0.083(2) -0.0045(13) 0.0248(14) 0.0221(12)
C20 0.0447(12) 0.0475(13) 0.0502(14) 0.0080(10) 0.0144(9) 0.0221(11)
C21 0.0415(10) 0.0343(10) 0.0234(9) -0.0007(7) -0.0002(7) 0.0212(8)
C22 0.0381(10) 0.0334(10) 0.0274(9) 0.0020(7) 0.0017(7) 0.0205(8)
C23 0.0427(11) 0.0357(10) 0.0269(10) 0.0011(7) -0.0027(7) 0.0212(9)
C24 0.0474(11) 0.0321(10) 0.0239(9) 0.0009(7) 0.0021(7) 0.0204(9)
C25 0.0401(11) 0.0480(12) 0.0308(10) -0.0004(8) 0.0047(8) 0.0200(9)
C26 0.0395(11) 0.0500(12) 0.0310(10) -0.0027(8) -0.0027(8) 0.0210(10)
C31 0.0541(12) 0.0374(10) 0.0279(10) -0.0012(7) -0.0058(8) 0.0291(10)
C32 0.0453(11) 0.0368(10) 0.0220(9) 0.0029(7) -0.0001(7) 0.0195(9)
C33 0.0580(13) 0.0398(11) 0.0308(10) -0.0012(8) -0.0037(9) 0.0213(10)
C34 0.0522(14) 0.0468(13) 0.0388(13) -0.0039(9) -0.0033(9) 0.0099(11)
C35 0.0397(12) 0.0574(14) 0.0469(13) 0.0031(10) 0.0037(9) 0.0116(11)
C36 0.0421(12) 0.0524(13) 0.0508(14) 0.0004(10) 0.0057(9) 0.0218(11)
C37 0.0408(11) 0.0390(11) 0.0385(11) -0.0008(8) 0.0016(8) 0.0189(9)
C41 0.0443(11) 0.0483(12) 0.0326(10) -0.0105(8) -0.0084(8) 0.0326(10)
C42 0.0375(10) 0.0435(11) 0.0357(10) -0.0065(8) -0.0027(7) 0.0268(9)
C43 0.0371(10) 0.0540(13) 0.0295(10) -0.0018(8) -0.0002(7) 0.0250(10)
C44 0.0506(13) 0.0778(17) 0.0335(12) 0.0057(10) 0.0034(9) 0.0367(13)
C45 0.0586(15) 0.0833(19) 0.0450(14) 0.0126(12) 0.0161(11) 0.0446(15)
C46 0.0462(14) 0.0770(18) 0.0681(17) 0.0119(13) 0.0156(11) 0.0394(14)
C47 0.0390(12) 0.0622(15) 0.0564(14) -0.0001(10) -0.0008(9) 0.0334(11)

loop_
_atom_type_symbol
_atom_type_description
_atom_type_scat_dispersion_real
_atom_type_scat_dispersion_imag
_atom_type_scat_source
C C 0.0181 0.0091 'International Tables Vol C Tables 4.2.6.8 and 6.1.1.4'
H H 0.0000 0.0000 'International Tables Vol C Tables 4.2.6.8 and 6.1.1.4'
N N 0.0311 0.0180 'International Tables Vol C Tables 4.2.6.8 and 6.1.1.4'
O O 0.0492 0.0322 'International Tables Vol C Tables 4.2.6.8 and 6.1.1.4'
Cl Cl 0.3639 0.7018 'International Tables Vol C Tables 4.2.6.8 and 6.1.1.4'

loop_
_geom_angle_atom_site_label_1
_geom_angle_atom_site_label_2
_geom_angle_atom_site_label_3
_geom_angle
_geom_angle_site_symmetry_1
_geom_angle_site_symmetry_3
_geom_angle_publ_flag
N2 N1 C11 107.46(15) . . ?
N2 N1 C1 114.14(16) . . ?
C11 N1 C1 116.52(15) . . ?
C13 N2 N1 108.65(17) . . ?
N1 C1 C21 114.94(15) . . ?
N1 C1 C2 110.23(16) . . ?
C21 C1 C2 111.19(16) . . ?
C1 C2 C3 112.67(16) . . ?
C41 C3 C31 108.91(16) . . ?
C41 C3 C2 112.11(16) . . ?
C31 C3 C2 110.11(17) . . ?
N1 C11 C12 102.14(16) . . ?
C13 C12 C11 100.21(17) . . ?
N2 C13 C14 121.9(2) . . ?
N2 C13 C12 113.03(18) . . ?
C14 C13 C12 124.93(19) . . ?
C13 C14 C15 112.31(18) . . ?
C16 C15 C20 118.5(2) . . ?
C16 C15 C14 120.4(2) . . ?
C20 C15 C14 121.0(2) . . ?
C15 C16 C17 120.5(3) . . ?
C18 C17 C16 120.6(3) . . ?
C17 C18 C19 119.1(3) . . ?
C18 C19 C20 120.6(3) . . ?
C19 C20 C15 120.7(3) . . ?
C22 C21 C26 118.22(18) . . ?
C22 C21 C1 119.42(17) . . ?
C26 C21 C1 122.35(18) . . ?
C23 C22 C21 121.43(18) . . ?
C24 C23 C22 119.00(18) . . ?
C23 C24 C25 120.93(19) . . ?
C23 C24 Cl 119.52(16) . . ?
C25 C24 Cl 119.55(16) . . ?
C26 C25 C24 119.3(2) . . ?
C25 C26 C21 121.16(19) . . ?
O1 C31 C32 120.90(19) . . ?
O1 C31 C3 119.80(19) . . ?
C32 C31 C3 119.30(16) . . ?
C37 C32 C33 119.2(2) . . ?
C37 C32 C31 122.24(19) . . ?
C33 C32 C31 118.50(19) . . ?
C34 C33 C32 120.2(2) . . ?
C35 C34 C33 120.3(2) . . ?
C34 C35 C36 119.9(2) . . ?
C35 C36 C37 119.9(2) . . ?
C36 C37 C32 120.4(2) . . ?
O2 C41 C42 120.7(2) . . ?
O2 C41 C3 120.68(19) . . ?
C42 C41 C3 118.55(16) . . ?
C43 C42 C47 118.8(2) . . ?
C43 C42 C41 122.19(19) . . ?
C47 C42 C41 118.95(19) . . ?
C44 C43 C42 120.5(2) . . ?
C45 C44 C43 119.9(2) . . ?
C44 C45 C46 120.0(2) . . ?
C47 C46 C45 120.3(2) . . ?
C46 C47 C42 120.5(2) . . ?

loop_
_geom_bond_atom_site_label_1
_geom_bond_atom_site_label_2
_geom_bond_distance
_geom_bond_site_symmetry_2
_geom_bond_publ_flag
Cl C24 1.737(2) . ?
O1 C31 1.218(3) . ?
O2 C41 1.219(3) . ?
N1 N2 1.409(3) . ?
N1 C11 1.470(3) . ?
N1 C1 1.471(2) . ?
N2 C13 1.288(3) . ?
C1 C21 1.523(3) . ?
C1 C2 1.534(3) . ?
C2 C3 1.539(3) . ?
C3 C41 1.526(3) . ?
C3 C31 1.527(3) . ?
C11 C12 1.520(3) . ?
C12 C13 1.499(3) . ?
C13 C14 1.493(3) . ?
C14 C15 1.520(3) . ?
C15 C16 1.381(4) . ?
C15 C20 1.388(3) . ?
C16 C17 1.389(4) . ?
C17 C18 1.376(6) . ?
C18 C19 1.377(6) . ?
C19 C20 1.382(4) . ?
C21 C22 1.390(3) . ?
C21 C26 1.393(3) . ?
C22 C23 1.389(3) . ?
C23 C24 1.381(3) . ?
C24 C25 1.386(3) . ?
C25 C26 1.385(3) . ?
C31 C32 1.499(3) . ?
C32 C37 1.390(3) . ?
C32 C33 1.393(3) . ?
C33 C34 1.383(4) . ?
C34 C35 1.383(4) . ?
C35 C36 1.388(4) . ?
C36 C37 1.389(3) . ?
C41 C42 1.489(3) . ?
C42 C43 1.394(3) . ?
C42 C47 1.396(3) . ?
C43 C44 1.385(3) . ?
C44 C45 1.378(4) . ?
C45 C46 1.388(4) . ?
C46 C47 1.372(4) . ?

loop_
_geom_torsion_atom_site_label_1
_geom_torsion_atom_site_label_2
_geom_torsion_atom_site_label_3
_geom_torsion_atom_site_label_4
_geom_torsion
_geom_torsion_site_symmetry_1
_geom_torsion_site_symmetry_2
_geom_torsion_site_symmetry_3
_geom_torsion_site_symmetry_4
_geom_torsion_publ_flag
C11 N1 N2 C13 20.34(19) . . . . ?
C1 N1 N2 C13 151.18(16) . . . . ?
N2 N1 C1 C21 -67.2(2) . . . . ?
C11 N1 C1 C21 59.0(2) . . . . ?
N2 N1 C1 C2 59.4(2) . . . . ?
C11 N1 C1 C2 -174.38(16) . . . . ?
N1 C1 C2 C3 51.2(2) . . . . ?
C21 C1 C2 C3 179.86(16) . . . . ?
C1 C2 C3 C41 67.9(2) . . . . ?
C1 C2 C3 C31 -170.70(16) . . . . ?
N2 N1 C11 C12 -29.01(19) . . . . ?
C1 N1 C11 C12 -158.51(17) . . . . ?
N1 C11 C12 C13 25.62(18) . . . . ?
N1 N2 C13 C14 174.20(17) . . . . ?
N1 N2 C13 C12 -2.2(2) . . . . ?
C11 C12 C13 N2 -15.6(2) . . . . ?
C11 C12 C13 C14 168.08(19) . . . . ?
N2 C13 C14 C15 122.9(2) . . . . ?
C12 C13 C14 C15 -61.1(3) . . . . ?
C13 C14 C15 C16 -47.3(3) . . . . ?
C13 C14 C15 C20 132.8(2) . . . . ?
C20 C15 C16 C17 -1.0(4) . . . . ?
C14 C15 C16 C17 179.0(3) . . . . ?
C15 C16 C17 C18 0.3(5) . . . . ?
C16 C17 C18 C19 0.8(5) . . . . ?
C17 C18 C19 C20 -1.2(4) . . . . ?
C18 C19 C20 C15 0.4(4) . . . . ?
C16 C15 C20 C19 0.7(4) . . . . ?
C14 C15 C20 C19 -179.4(2) . . . . ?
N1 C1 C21 C22 -116.6(2) . . . . ?
C2 C1 C21 C22 117.3(2) . . . . ?
N1 C1 C21 C26 62.6(3) . . . . ?
C2 C1 C21 C26 -63.5(2) . . . . ?
C26 C21 C22 C23 0.1(3) . . . . ?
C1 C21 C22 C23 179.40(17) . . . . ?
C21 C22 C23 C24 -0.3(3) . . . . ?
C22 C23 C24 C25 0.3(3) . . . . ?
C22 C23 C24 Cl 179.92(14) . . . . ?
C23 C24 C25 C26 -0.1(3) . . . . ?
Cl C24 C25 C26 -179.74(17) . . . . ?
C24 C25 C26 C21 -0.1(3) . . . . ?
C22 C21 C26 C25 0.1(3) . . . . ?
C1 C21 C26 C25 -179.2(2) . . . . ?
C41 C3 C31 O1 25.8(3) . . . . ?
C2 C3 C31 O1 -97.5(2) . . . . ?
C41 C3 C31 C32 -154.55(17) . . . . ?
C2 C3 C31 C32 82.2(2) . . . . ?
O1 C31 C32 C37 176.4(2) . . . . ?
C3 C31 C32 C37 -3.3(3) . . . . ?
O1 C31 C32 C33 -2.5(3) . . . . ?
C3 C31 C32 C33 177.83(18) . . . . ?
C37 C32 C33 C34 1.0(3) . . . . ?
C31 C32 C33 C34 179.9(2) . . . . ?
C32 C33 C34 C35 0.3(3) . . . . ?
C33 C34 C35 C36 -1.5(4) . . . . ?
C34 C35 C36 C37 1.5(4) . . . . ?
C35 C36 C37 C32 -0.2(4) . . . . ?
C33 C32 C37 C36 -1.0(3) . . . . ?
C31 C32 C37 C36 -179.9(2) . . . . ?
C31 C3 C41 O2 -108.6(2) . . . . ?
C2 C3 C41 O2 13.5(3) . . . . ?
C31 C3 C41 C42 73.4(2) . . . . ?
C2 C3 C41 C42 -164.51(17) . . . . ?
O2 C41 C42 C43 176.7(2) . . . . ?
C3 C41 C42 C43 -5.3(3) . . . . ?
O2 C41 C42 C47 -6.2(3) . . . . ?
C3 C41 C42 C47 171.7(2) . . . . ?
C47 C42 C43 C44 0.9(3) . . . . ?
C41 C42 C43 C44 178.0(2) . . . . ?
C42 C43 C44 C45 -1.3(4) . . . . ?
C43 C44 C45 C46 0.3(5) . . . . ?
C44 C45 C46 C47 1.2(5) . . . . ?
C45 C46 C47 C42 -1.6(4) . . . . ?
C43 C42 C47 C46 0.6(4) . . . . ?
C41 C42 C47 C46 -176.6(2) . . . . ?
